data_7133434
loop_
_publ_author_name
'Choi, Taehyeon'
'Kim, Heechan'
'Kim, Younghun'
'Lee, Dongwhan'

_publ_section_title
;
 Urea-fused and &#x3c0;-extended single-benzene fluorophores with
 ultralarge Stokes shifts.
;
_journal_issue 68
_journal_name_full 'Chemical communications (Cambridge, England)'
_journal_page_first 9105
_journal_page_last 9108
_journal_paper_doi 10.1039/d4cc03389b
_journal_volume 60
_journal_year 2024
_chemical_formula_moiety 'C H Cl3, C25 H30 N6 O'
_chemical_formula_sum 'C26 H31 Cl3 N6 O'
_chemical_formula_weight 549.92
_space_group_crystal_system monoclinic
_space_group_IT_number 14
_space_group_name_Hall '-P 2yn'
_space_group_name_H-M_alt 'P 1 21/n 1'
_atom_sites_solution_hydrogens geom
_atom_sites_solution_primary dual
_audit_creation_date 2024-06-21
_audit_creation_method
;
Olex2 1.5
(compiled 2023.08.24 svn.re1ec1418 for OlexSys, GUI svn.r6817)
;
_audit_update_record
;
2024-07-02 deposited with the CCDC.	2024-07-31 downloaded from the CCDC.
;
_cell_angle_alpha 90
_cell_angle_beta 102.2310(10)
_cell_angle_gamma 90
_cell_formula_units_Z 4
_cell_length_a 12.18070(10)
_cell_length_b 11.62690(10)
_cell_length_c 19.3144(2)
_cell_measurement_reflns_used 15020
_cell_measurement_temperature 93
_cell_measurement_theta_max 78.8470
_cell_measurement_theta_min 4.4830
_cell_volume 2673.29(4)
_computing_cell_refinement 'CrysAlisPro 1.171.39.29d (Rigaku OD, 2017)'
_computing_data_collection 'CrysAlisPro 1.171.39.29d (Rigaku OD, 2017)'
_computing_data_reduction 'CrysAlisPro 1.171.39.29d (Rigaku OD, 2017)'
_computing_molecular_graphics 'Olex2 1.5 (Dolomanov et al., 2009)'
_computing_publication_material 'Olex2 1.5 (Dolomanov et al., 2009)'
_computing_structure_refinement 'SHELXL 2018/3 (Sheldrick, 2015)'
_computing_structure_solution 'SHELXT 2018/2 (Sheldrick, 2018)'
_diffrn_ambient_temperature 93
_diffrn_detector 'CCD plate'
_diffrn_measured_fraction_theta_full 1.000
_diffrn_measured_fraction_theta_max 0.976
_diffrn_measurement_details
;
List of Runs (angles in degrees, time in seconds):

  # Type    Start    End  Width  t~exp~   \w     \q     \k     \f   Frames
#--------------------------------------------------------------------------
  1  \w    -49.00 -24.00   0.50    4.41    --    0.00 -21.00  76.00   50
  2  \w      2.00  49.00   0.50    4.41    --    0.00  21.00-116.00   94
  3  \w    130.00 155.00   0.50   15.13    --  105.20  21.00-116.00   50
  4  \w     73.00  99.00   0.50   15.13    --  105.20 -21.00  76.00   52
  5  \w     19.00  62.00   0.50    4.41    --    0.00  57.00 120.00   86
  6  \w    -24.00   2.00   0.50    4.41    --    0.00 -38.00   0.00   52
  7  \w    -21.00   5.00   0.50    4.41    --    0.00 -38.00 -30.00   52
  8  \w    -32.00  88.00   0.50    4.41    --    0.00  77.00  30.00  240
  9  \w    -64.00 -39.00   0.50    4.41    --    0.00 -38.00 -30.00   50
 10  \w    -52.00 -26.00   0.50    4.41    --    0.00 -38.00   0.00   52
 11  \w     76.00 133.00   0.50   15.13    --  105.20 -61.00 -30.00  114
 12  \w     79.00 194.00   0.50   15.13    --  105.20  45.00-120.00  230
 13  \w    103.00 139.00   0.50   15.13    --  105.20 -77.00  90.00   72
 14  \w    126.00 194.00   0.50   15.13    --  105.20  30.00 120.00  136
 15  \w     80.00 105.00   0.50   15.13    --  105.20  30.00 120.00   50
 16  \w     17.00  50.00   0.50   15.13    --  105.20 -61.00 -30.00   66
 17  \w     90.00 132.00   0.50   15.13    --  105.20 -45.00 120.00   84
 18  \w     82.00 113.00   0.50   15.13    --  105.20  45.00-150.00   62
 19  \w     71.00 139.00   0.50   15.13    --  105.20 -77.00 -90.00  136
 20  \w     22.00  66.00   0.50   15.13    --  105.20 -77.00 -90.00   88
 21  \w     17.00  84.00   0.50   15.13    --  105.20 -45.00 120.00  134
 22  \w     24.00  64.00   0.50   15.13    --  105.20 -77.00  90.00   80
 23  \w     38.00 122.00   0.50   15.13    --  105.20 -61.00 -90.00  168
;
_diffrn_measurement_device 'four-circle diffractometer'
_diffrn_measurement_device_type 'XtaLAB AFC12 (RINC): Kappa dual home/near'
_diffrn_measurement_method '\w scans'
_diffrn_orient_matrix_type 'CrysAlisPro convention (1999,Acta A55,543-557)'
_diffrn_orient_matrix_UB_11 -0.0899050000
_diffrn_orient_matrix_UB_12 -0.0353454000
_diffrn_orient_matrix_UB_13 0.0413081000
_diffrn_orient_matrix_UB_21 -0.0916087000
_diffrn_orient_matrix_UB_22 0.0118414000
_diffrn_orient_matrix_UB_23 -0.0680737000
_diffrn_orient_matrix_UB_31 0.0163595000
_diffrn_orient_matrix_UB_32 -0.1271671000
_diffrn_orient_matrix_UB_33 -0.0178590000
_diffrn_radiation_monochromator graphite
_diffrn_radiation_probe x-ray
_diffrn_radiation_type 'Cu K\a'
_diffrn_radiation_wavelength 1.54184
_diffrn_reflns_av_R_equivalents 0.0741
_diffrn_reflns_av_unetI/netI 0.0468
_diffrn_reflns_Laue_measured_fraction_full 1.000
_diffrn_reflns_Laue_measured_fraction_max 0.976
_diffrn_reflns_limit_h_max 14
_diffrn_reflns_limit_h_min -15
_diffrn_reflns_limit_k_max 9
_diffrn_reflns_limit_k_min -14
_diffrn_reflns_limit_l_max 24
_diffrn_reflns_limit_l_min -24
_diffrn_reflns_number 19770
_diffrn_reflns_point_group_measured_fraction_full 1.000
_diffrn_reflns_point_group_measured_fraction_max 0.976
_diffrn_reflns_theta_full 67.684
_diffrn_reflns_theta_max 79.414
_diffrn_reflns_theta_min 3.948
_diffrn_source 'fine-focus sealed X-ray tube'
_diffrn_source_type 'Enhance (Cu) X-ray Source'
_exptl_absorpt_coefficient_mu 3.355
_exptl_absorpt_correction_T_max 1.000
_exptl_absorpt_correction_T_min 0.223
_exptl_absorpt_correction_type gaussian
_exptl_absorpt_process_details
;
CrysAlisPro 1.171.39.29d (Rigaku Oxford Diffraction, 2017)
Numerical absorption correction based on gaussian integration over
			a multifaceted crystal model
Empirical absorption correction using spherical harmonics,
 implemented in SCALE3 ABSPACK scaling algorithm.
;
_exptl_crystal_colour colourless
_exptl_crystal_colour_primary colourless
_exptl_crystal_density_diffrn 1.366
_exptl_crystal_description block
_exptl_crystal_F_000 1152
_exptl_crystal_size_max 0.587
_exptl_crystal_size_mid 0.416
_exptl_crystal_size_min 0.357
_refine_diff_density_max 0.610
_refine_diff_density_min -0.849
_refine_diff_density_rms 0.098
_refine_ls_extinction_method none
_refine_ls_goodness_of_fit_ref 1.065
_refine_ls_hydrogen_treatment constr
_refine_ls_matrix_type full
_refine_ls_number_parameters 349
_refine_ls_number_reflns 5672
_refine_ls_number_restraints 3
_refine_ls_restrained_S_all 1.066
_refine_ls_R_factor_all 0.0676
_refine_ls_R_factor_gt 0.0657
_refine_ls_shift/su_max 0.000
_refine_ls_shift/su_mean 0.000
_refine_ls_structure_factor_coef Fsqd
_refine_ls_weighting_details 'w=1/[\s^2^(Fo^2^)+(0.1197P)^2^+1.8402P] where P=(Fo^2^+2Fc^2^)/3'
_refine_ls_weighting_scheme calc
_refine_ls_wR_factor_gt 0.1816
_refine_ls_wR_factor_ref 0.1841
_reflns_Friedel_coverage 0.000
_reflns_number_gt 5289
_reflns_number_total 5672
_reflns_threshold_expression 'I > 2\s(I)'
_cod_data_source_file d4cc03389b2.cif
_cod_data_source_block cth-4-202
_cod_depositor_comments 'Adding full bibliography for 7133434.cif.'
_cod_database_code 7133434
_shelx_shelxl_version_number 2018/3
_chemical_oxdiff_formula 'C11 H10 N O'
_shelx_space_group_comment
;
The symmetry employed for this shelxl refinement is uniquely defined
by the following loop, which should always be used as a source of
symmetry information in preference to the above space-group names.
They are only intended as comments.
;
_olex2_refinement_description
;
1. Restrained distances
 N00Q-C00Z \\sim N00Q-C1
 with sigma of 0.02
 C00Z-C010 \\sim C1-C0
 with sigma of 0.02
 N00Q-C010 \\sim N00Q-C0
 with sigma of 0.04
2. Others
 Sof(C0)=Sof(H0A)=Sof(H0B)=Sof(H0C)=Sof(C1)=Sof(H1A)=Sof(H1B)=1-FVAR(1)
 Sof(C00Z)=Sof(H00X)=Sof(H00Y)=Sof(C010)=Sof(H01A)=Sof(H01B)=Sof(H01C)=FVAR(1)
3.a Secondary CH2 refined with riding coordinates:
 C00S(H00A,H00B), C00T(H00C,H00D), C00U(H00E,H00G), C00Z(H00X,H00Y), C1(H1A,H1B)
3.b Aromatic/amide H refined with riding coordinates:
 N005(H005), N006(H006), C00F(H00F), C00H(H00H), C00K(H00K), C00L(H00L),
 C00M(H00M), C00N(H00N), C00O(H00O), C00P(H00P)
3.c Idealised Me refined as rotating group:
 C00V(H00I,H00J,H00Q), C00X(H00R,H00S,H00T), C00Y(H00U,H00V,H00W), C010(H01A,
 H01B,H01C), C0(H0A,H0B,H0C)
;
_olex2_submission_special_instructions 'No special instructions were received'
_oxdiff_exptl_absorpt_empirical_details
;
Empirical correction (ABSPACK) includes:
- Absorption correction using spherical harmonics
- Frame scaling
;
_oxdiff_exptl_absorpt_empirical_full_max 3.708
_oxdiff_exptl_absorpt_empirical_full_min 0.340

loop_
_space_group_symop_operation_xyz
'x, y, z'
'-x+1/2, y+1/2, -z+1/2'
'-x, -y, -z'
'x-1/2, -y-1/2, z-1/2'

loop_
_atom_site_label
_atom_site_type_symbol
_atom_site_fract_x
_atom_site_fract_y
_atom_site_fract_z
_atom_site_U_iso_or_equiv
_atom_site_adp_type
_atom_site_occupancy
_atom_site_site_symmetry_order
_atom_site_calc_flag
_atom_site_refinement_flags_posn
_atom_site_refinement_flags_adp
_atom_site_refinement_flags_occupancy
_atom_site_disorder_assembly
_atom_site_disorder_group
Cl Cl 0.64731(5) 0.67356(6) 0.29914(3) 0.03451(19) Uani 1 1 d . . . . .
Cl1 Cl 0.87718(5) 0.69223(6) 0.37697(3) 0.0389(2) Uani 1 1 d . . . . .
Cl2 Cl 0.69695(7) 0.75991(7) 0.44361(4) 0.0496(2) Uani 1 1 d . . . . .
O004 O 1.02458(11) 0.60193(14) 0.57263(8) 0.0215(3) Uani 1 1 d . . . . .
N005 N 0.85905(12) 0.50120(14) 0.52658(8) 0.0145(3) Uani 1 1 d . . . . .
H005 H 0.875778 0.472247 0.488002 0.017 Uiso 1 1 calc R U . . .
N006 N 0.87077(13) 0.59573(14) 0.62638(8) 0.0145(3) Uani 1 1 d . . . . .
H006 H 0.896299 0.639486 0.663469 0.017 Uiso 1 1 calc R U . . .
N007 N 0.79006(14) 0.66529(14) 0.73986(9) 0.0169(3) Uani 1 1 d . . . . .
N008 N 0.71757(14) 0.40326(16) 0.40732(9) 0.0187(4) Uani 1 1 d . . . . .
N009 N 0.57556(15) 0.60434(16) 0.88094(9) 0.0208(4) Uani 1 1 d . . . . .
C00A C 0.75822(14) 0.48401(16) 0.54766(10) 0.0120(3) Uani 1 1 d . . . . .
C00B C 0.66208(14) 0.42105(16) 0.51784(9) 0.0123(4) Uani 1 1 d . . . . .
C00C C 0.76659(14) 0.54340(16) 0.61206(10) 0.0124(4) Uani 1 1 d . . . . .
C00D C 0.65055(14) 0.36237(16) 0.44876(10) 0.0132(4) Uani 1 1 d . . . . .
C00E C 0.69906(15) 0.59625(15) 0.72193(10) 0.0129(4) Uani 1 1 d . . . . .
C00F C 0.57641(14) 0.42073(16) 0.55669(10) 0.0126(4) Uani 1 1 d . . . . .
H00F H 0.509232 0.379446 0.538385 0.015 Uiso 1 1 calc R U . . .
C00G C 0.68311(15) 0.54052(15) 0.65167(10) 0.0123(4) Uani 1 1 d . . . . .
C00H C 0.58619(14) 0.47812(16) 0.62044(10) 0.0132(4) Uani 1 1 d . . . . .
H00H H 0.525261 0.475329 0.644017 0.016 Uiso 1 1 calc R U . . .
C00I C 0.92915(15) 0.57001(17) 0.57463(10) 0.0154(4) Uani 1 1 d . . . . .
C00J C 0.64456(16) 0.62509(17) 0.83504(10) 0.0162(4) Uani 1 1 d . . . . .
C00K C 0.62625(15) 0.57451(17) 0.76713(10) 0.0151(4) Uani 1 1 d . . . . .
H00K H 0.563615 0.525113 0.752078 0.018 Uiso 1 1 calc R U . . .
C00L C 0.57575(16) 0.27292(18) 0.42891(11) 0.0194(4) Uani 1 1 d . . . . .
H00L H 0.530766 0.246753 0.460350 0.023 Uiso 1 1 calc R U . . .
C00M C 0.80584(17) 0.71406(18) 0.80413(11) 0.0198(4) Uani 1 1 d . . . . .
H00M H 0.868560 0.763918 0.817428 0.024 Uiso 1 1 calc R U . . .
C00N C 0.63679(17) 0.26359(19) 0.31896(11) 0.0201(4) Uani 1 1 d . . . . .
H00N H 0.634541 0.232109 0.273291 0.024 Uiso 1 1 calc R U . . .
C00O C 0.73885(17) 0.69800(18) 0.85247(11) 0.0189(4) Uani 1 1 d . . . . .
H00O H 0.755988 0.735664 0.897113 0.023 Uiso 1 1 calc R U . . .
C00P C 0.70917(18) 0.3522(2) 0.34423(11) 0.0225(4) Uani 1 1 d . . . . .
H00P H 0.756832 0.379209 0.314655 0.027 Uiso 1 1 calc R U . . .
N00Q N 0.4950(2) 0.1314(2) 0.34025(12) 0.0405(6) Uani 1 1 d D . . . .
C00R C 0.56608(17) 0.22031(19) 0.36190(12) 0.0213(4) Uani 1 1 d . . . . .
C00S C 0.48227(18) 0.5226(2) 0.86271(12) 0.0242(5) Uani 1 1 d . . . . .
H00A H 0.443447 0.536081 0.812925 0.029 Uiso 1 1 calc R U . . .
H00B H 0.427823 0.538787 0.892942 0.029 Uiso 1 1 calc R U . . .
C00T C 0.60087(18) 0.6521(2) 0.95284(11) 0.0246(5) Uani 1 1 d . . . . .
H00C H 0.531081 0.652572 0.971392 0.030 Uiso 1 1 calc R U . . .
H00D H 0.625400 0.732929 0.950453 0.030 Uiso 1 1 calc R U . . .
C00U C 0.48514(19) 0.0804(2) 0.27005(13) 0.0286(5) Uani 1 1 d . . . . .
H00E H 0.490363 0.141827 0.235423 0.034 Uiso 1 1 calc R U . . .
H00G H 0.410579 0.043419 0.255488 0.034 Uiso 1 1 calc R U . . .
C00V C 0.5157(2) 0.3965(2) 0.87111(12) 0.0311(5) Uani 1 1 d . . . . .
H00I H 0.565070 0.377761 0.838691 0.047 Uiso 1 1 calc R U . . .
H00J H 0.448202 0.348440 0.860027 0.047 Uiso 1 1 calc R U . . .
H00Q H 0.555443 0.382178 0.920006 0.047 Uiso 1 1 calc R U . . .
C00W C 0.7385(2) 0.6640(2) 0.38373(12) 0.0270(5) Uani 1 1 d . . . . .
H00Z H 0.734826 0.583994 0.402029 0.032 Uiso 1 1 calc R U . . .
C00X C 0.6912(2) 0.5868(2) 1.00471(12) 0.0299(5) Uani 1 1 d . . . . .
H00R H 0.761398 0.587677 0.987601 0.045 Uiso 1 1 calc R U . . .
H00S H 0.666943 0.507143 1.008534 0.045 Uiso 1 1 calc R U . . .
H00T H 0.703293 0.623701 1.051340 0.045 Uiso 1 1 calc R U . . .
C00Y C 0.5763(2) -0.0086(2) 0.26891(16) 0.0381(6) Uani 1 1 d . . . . .
H00U H 0.569868 -0.037253 0.220486 0.057 Uiso 1 1 calc R U . . .
H00V H 0.567600 -0.072761 0.300223 0.057 Uiso 1 1 calc R U . . .
H00W H 0.650285 0.026809 0.285281 0.057 Uiso 1 1 calc R U . . .
C00Z C 0.4354(3) 0.0729(3) 0.3897(2) 0.0231(9) Uani 0.763(9) 1 d D . P A 1
H00X H 0.481526 0.076027 0.438513 0.028 Uiso 0.763(9) 1 calc R U P A 1
H00Y H 0.422468 -0.008815 0.376103 0.028 Uiso 0.763(9) 1 calc R U P A 1
C010 C 0.3244(3) 0.1326(3) 0.38694(17) 0.0267(9) Uani 0.763(9) 1 d D . P A 1
H01A H 0.279733 0.130496 0.338355 0.040 Uiso 0.763(9) 1 calc R U P A 1
H01B H 0.337879 0.212781 0.402046 0.040 Uiso 0.763(9) 1 calc R U P A 1
H01C H 0.283424 0.093323 0.418593 0.040 Uiso 0.763(9) 1 calc R U P A 1
C0 C 0.4385(11) 0.0352(11) 0.4306(7) 0.045(4) Uani 0.237(9) 1 d D . P A 2
H0A H 0.460132 -0.035388 0.409122 0.067 Uiso 0.237(9) 1 calc R U P A 2
H0B H 0.381008 0.017338 0.457539 0.067 Uiso 0.237(9) 1 calc R U P A 2
H0C H 0.504540 0.068055 0.462369 0.067 Uiso 0.237(9) 1 calc R U P A 2
C1 C 0.3917(9) 0.1218(10) 0.3724(5) 0.022(3) Uani 0.237(9) 1 d D . P A 2
H1A H 0.325836 0.091339 0.338211 0.027 Uiso 0.237(9) 1 calc R U P A 2
H1B H 0.372139 0.196038 0.391821 0.027 Uiso 0.237(9) 1 calc R U P A 2

loop_
_atom_site_aniso_label
_atom_site_aniso_U_11
_atom_site_aniso_U_22
_atom_site_aniso_U_33
_atom_site_aniso_U_23
_atom_site_aniso_U_13
_atom_site_aniso_U_12
Cl 0.0342(3) 0.0370(4) 0.0296(3) 0.0057(2) 0.0007(2) -0.0070(2)
Cl1 0.0307(3) 0.0522(4) 0.0337(3) 0.0018(3) 0.0066(2) -0.0102(3)
Cl2 0.0634(5) 0.0472(4) 0.0461(4) -0.0173(3) 0.0294(3) -0.0148(3)
O004 0.0116(6) 0.0308(8) 0.0241(7) -0.0103(6) 0.0079(5) -0.0094(6)
N005 0.0094(7) 0.0190(8) 0.0160(7) -0.0043(6) 0.0045(6) -0.0043(6)
N006 0.0109(7) 0.0178(8) 0.0158(7) -0.0046(6) 0.0048(6) -0.0055(6)
N007 0.0169(8) 0.0158(8) 0.0192(8) -0.0040(6) 0.0068(6) -0.0039(6)
N008 0.0166(8) 0.0236(9) 0.0172(8) -0.0042(7) 0.0066(6) -0.0083(6)
N009 0.0193(8) 0.0268(9) 0.0192(8) -0.0056(7) 0.0106(6) -0.0023(7)
C00A 0.0094(8) 0.0115(8) 0.0154(8) 0.0031(7) 0.0036(6) 0.0004(6)
C00B 0.0106(8) 0.0123(8) 0.0132(8) 0.0007(6) 0.0005(6) 0.0001(6)
C00C 0.0093(8) 0.0124(8) 0.0152(8) 0.0007(7) 0.0019(6) -0.0008(6)
C00D 0.0092(7) 0.0142(9) 0.0164(9) 0.0017(7) 0.0033(6) 0.0001(6)
C00E 0.0129(8) 0.0108(8) 0.0154(8) 0.0014(7) 0.0041(6) 0.0030(6)
C00F 0.0091(7) 0.0129(8) 0.0156(8) 0.0028(7) 0.0019(6) -0.0017(6)
C00G 0.0123(8) 0.0104(8) 0.0141(8) 0.0026(6) 0.0027(6) 0.0020(6)
C00H 0.0094(8) 0.0155(9) 0.0154(8) 0.0037(7) 0.0041(6) -0.0004(6)
C00I 0.0117(8) 0.0186(9) 0.0168(9) -0.0020(7) 0.0053(7) -0.0027(7)
C00J 0.0166(9) 0.0150(9) 0.0183(9) -0.0007(7) 0.0067(7) 0.0026(7)
C00K 0.0129(8) 0.0162(9) 0.0170(9) -0.0006(7) 0.0051(7) 0.0000(7)
C00L 0.0174(9) 0.0220(10) 0.0205(10) -0.0054(8) 0.0077(7) -0.0067(8)
C00M 0.0207(9) 0.0178(10) 0.0222(10) -0.0058(8) 0.0076(8) -0.0051(8)
C00N 0.0175(9) 0.0241(11) 0.0192(9) -0.0076(8) 0.0053(7) -0.0046(8)
C00O 0.0209(9) 0.0174(9) 0.0197(9) -0.0056(7) 0.0070(8) -0.0013(7)
C00P 0.0202(9) 0.0298(11) 0.0197(9) -0.0064(8) 0.0089(7) -0.0097(8)
N00Q 0.0455(13) 0.0457(13) 0.0381(12) -0.0280(10) 0.0262(10) -0.0332(11)
C00R 0.0179(9) 0.0220(10) 0.0253(10) -0.0077(8) 0.0074(8) -0.0065(8)
C00S 0.0199(9) 0.0308(12) 0.0254(10) -0.0052(9) 0.0125(8) -0.0059(8)
C00T 0.0246(10) 0.0307(12) 0.0217(10) -0.0084(9) 0.0118(8) -0.0018(9)
C00U 0.0253(11) 0.0306(12) 0.0314(12) -0.0194(10) 0.0096(9) -0.0140(9)
C00V 0.0430(13) 0.0288(12) 0.0239(11) -0.0017(9) 0.0121(9) -0.0100(10)
C00W 0.0369(12) 0.0216(11) 0.0228(10) -0.0009(8) 0.0068(9) -0.0113(9)
C00X 0.0285(11) 0.0414(14) 0.0207(10) -0.0029(9) 0.0073(8) -0.0057(10)
C00Y 0.0393(13) 0.0309(13) 0.0408(14) -0.0110(11) 0.0011(11) -0.0016(11)
C00Z 0.0259(17) 0.0146(16) 0.030(2) -0.0041(14) 0.0080(13) -0.0089(13)
C010 0.0251(19) 0.0266(16) 0.0302(16) 0.0013(12) 0.0099(12) -0.0073(12)
C0 0.057(8) 0.044(7) 0.029(6) 0.010(6) 0.001(5) -0.030(6)
C1 0.014(6) 0.022(6) 0.029(5) -0.010(4) 0.003(4) -0.013(4)

loop_
_atom_type_symbol
_atom_type_description
_atom_type_scat_dispersion_real
_atom_type_scat_dispersion_imag
_atom_type_scat_source
C C 0.0181 0.0091 'International Tables Vol C Tables 4.2.6.8 and 6.1.1.4'
H H 0.0000 0.0000 'International Tables Vol C Tables 4.2.6.8 and 6.1.1.4'
Cl Cl 0.3639 0.7018 'International Tables Vol C Tables 4.2.6.8 and 6.1.1.4'
N N 0.0311 0.0180 'International Tables Vol C Tables 4.2.6.8 and 6.1.1.4'
O O 0.0492 0.0322 'International Tables Vol C Tables 4.2.6.8 and 6.1.1.4'

loop_
_exptl_crystal_face_index_h
_exptl_crystal_face_index_k
_exptl_crystal_face_index_l
_exptl_crystal_face_perp_dist
-1 -7 -2 0.2752
-2 5 -8 0.1284
-1 -7 -5 0.2765
0 -6 -7 0.2673
6 2 6 0.1343
1 6 -7 0.1069
1 6 -8 0.1189
-1 -6 8 0.2460
4 6 -5 0.1470
-8 0 6 0.2427
5 -3 -9 0.2525
6 2 -9 0.1837
-6 1 10 0.2584
-1 -8 0 0.2687
2 -7 -3 0.2773
-6 5 1 0.2215
6 3 3 0.1474
7 0 2 0.1498
-7 2 6 0.2498
-6 -3 9 0.2640
-7 0 -2 0.2307
3 0 10 0.2205
4 -4 7 0.1940
-4 3 -8 0.1692
0 7 2 0.2252
1 -7 0 0.2651
-8 0 4 0.2326
2 -5 -9 0.2626
2 -6 6 0.2356
-2 6 -5 0.1251
8 0 -4 0.1797
-6 0 -5 0.2196
7 0 5 0.1336

loop_
_geom_angle_atom_site_label_1
_geom_angle_atom_site_label_2
_geom_angle_atom_site_label_3
_geom_angle
_geom_angle_site_symmetry_1
_geom_angle_site_symmetry_3
_geom_angle_publ_flag
C00A N005 H005 124.8 . . ?
C00I N005 H005 124.8 . . ?
C00I N005 C00A 110.30(15) . . ?
C00C N006 H006 124.7 . . ?
C00I N006 H006 124.7 . . ?
C00I N006 C00C 110.67(15) . . ?
C00M N007 C00E 115.90(17) . . ?
C00P N008 C00D 116.45(17) . . ?
C00J N009 C00S 120.72(17) . . ?
C00J N009 C00T 120.85(17) . . ?
C00S N009 C00T 118.02(17) . . ?
N005 C00A C00B 132.13(17) . . ?
N005 C00A C00C 106.60(15) . . ?
C00B C00A C00C 121.25(16) . . ?
C00A C00B C00D 121.65(16) . . ?
C00A C00B C00F 115.63(16) . . ?
C00F C00B C00D 122.69(16) . . ?
N006 C00C C00A 106.53(15) . . ?
N006 C00C C00G 130.21(17) . . ?
C00G C00C C00A 123.20(16) . . ?
N008 C00D C00B 114.85(16) . . ?
N008 C00D C00L 123.25(18) . . ?
C00L C00D C00B 121.90(17) . . ?
N007 C00E C00G 115.86(16) . . ?
N007 C00E C00K 122.89(17) . . ?
C00K C00E C00G 121.21(17) . . ?
C00B C00F H00F 118.7 . . ?
C00H C00F C00B 122.63(16) . . ?
C00H C00F H00F 118.7 . . ?
C00C C00G C00E 121.52(16) . . ?
C00C C00G C00H 114.80(16) . . ?
C00H C00G C00E 123.65(16) . . ?
C00F C00H C00G 122.43(16) . . ?
C00F C00H H00H 118.8 . . ?
C00G C00H H00H 118.8 . . ?
O004 C00I N005 127.60(17) . . ?
O004 C00I N006 126.51(18) . . ?
N005 C00I N006 105.88(15) . . ?
N009 C00J C00K 122.12(18) . . ?
N009 C00J C00O 122.23(18) . . ?
C00O C00J C00K 115.64(17) . . ?
C00E C00K C00J 120.71(18) . . ?
C00E C00K H00K 119.6 . . ?
C00J C00K H00K 119.6 . . ?
C00D C00L H00L 119.9 . . ?
C00D C00L C00R 120.11(18) . . ?
C00R C00L H00L 119.9 . . ?
N007 C00M H00M 117.2 . . ?
N007 C00M C00O 125.53(19) . . ?
C00O C00M H00M 117.2 . . ?
C00P C00N H00N 120.5 . . ?
C00P C00N C00R 118.95(19) . . ?
C00R C00N H00N 120.5 . . ?
C00J C00O H00O 120.3 . . ?
C00M C00O C00J 119.32(18) . . ?
C00M C00O H00O 120.3 . . ?
N008 C00P C00N 125.03(19) . . ?
N008 C00P H00P 117.5 . . ?
C00N C00P H00P 117.5 . . ?
C00R N00Q C00U 121.11(19) . . ?
C00R N00Q C00Z 121.2(2) . . ?
C00R N00Q C1 117.3(4) . . ?
C00U N00Q C00Z 117.2(2) . . ?
C00U N00Q C1 115.9(4) . . ?
C00N C00R C00L 116.20(18) . . ?
N00Q C00R C00L 122.40(19) . . ?
N00Q C00R C00N 121.38(19) . . ?
N009 C00S H00A 108.5 . . ?
N009 C00S H00B 108.5 . . ?
N009 C00S C00V 114.99(19) . . ?
H00A C00S H00B 107.5 . . ?
C00V C00S H00A 108.5 . . ?
C00V C00S H00B 108.5 . . ?
N009 C00T H00C 108.7 . . ?
N009 C00T H00D 108.7 . . ?
N009 C00T C00X 114.29(18) . . ?
H00C C00T H00D 107.6 . . ?
C00X C00T H00C 108.7 . . ?
C00X C00T H00D 108.7 . . ?
N00Q C00U H00E 109.2 . . ?
N00Q C00U H00G 109.2 . . ?
N00Q C00U C00Y 111.9(2) . . ?
H00E C00U H00G 107.9 . . ?
C00Y C00U H00E 109.2 . . ?
C00Y C00U H00G 109.2 . . ?
C00S C00V H00I 109.5 . . ?
C00S C00V H00J 109.5 . . ?
C00S C00V H00Q 109.5 . . ?
H00I C00V H00J 109.5 . . ?
H00I C00V H00Q 109.5 . . ?
H00J C00V H00Q 109.5 . . ?
Cl C00W H00Z 108.5 . . ?
Cl1 C00W Cl 110.20(12) . . ?
Cl1 C00W Cl2 110.33(12) . . ?
Cl1 C00W H00Z 108.5 . . ?
Cl2 C00W Cl 110.79(15) . . ?
Cl2 C00W H00Z 108.5 . . ?
C00T C00X H00R 109.5 . . ?
C00T C00X H00S 109.5 . . ?
C00T C00X H00T 109.5 . . ?
H00R C00X H00S 109.5 . . ?
H00R C00X H00T 109.5 . . ?
H00S C00X H00T 109.5 . . ?
C00U C00Y H00U 109.5 . . ?
C00U C00Y H00V 109.5 . . ?
C00U C00Y H00W 109.5 . . ?
H00U C00Y H00V 109.5 . . ?
H00U C00Y H00W 109.5 . . ?
H00V C00Y H00W 109.5 . . ?
N00Q C00Z H00X 109.9 . . ?
N00Q C00Z H00Y 109.9 . . ?
N00Q C00Z C010 108.9(3) . . ?
H00X C00Z H00Y 108.3 . . ?
C010 C00Z H00X 109.9 . . ?
C010 C00Z H00Y 109.9 . . ?
C00Z C010 H01A 109.5 . . ?
C00Z C010 H01B 109.5 . . ?
C00Z C010 H01C 109.5 . . ?
H01A C010 H01B 109.5 . . ?
H01A C010 H01C 109.5 . . ?
H01B C010 H01C 109.5 . . ?
H0A C0 H0B 109.5 . . ?
H0A C0 H0C 109.5 . . ?
H0B C0 H0C 109.5 . . ?
C1 C0 H0A 109.5 . . ?
C1 C0 H0B 109.5 . . ?
C1 C0 H0C 109.5 . . ?
N00Q C1 C0 97.8(9) . . ?
N00Q C1 H1A 112.2 . . ?
N00Q C1 H1B 112.2 . . ?
C0 C1 H1A 112.2 . . ?
C0 C1 H1B 112.2 . . ?
H1A C1 H1B 109.8 . . ?

loop_
_geom_bond_atom_site_label_1
_geom_bond_atom_site_label_2
_geom_bond_distance
_geom_bond_site_symmetry_2
_geom_bond_publ_flag
Cl C00W 1.774(2) . ?
Cl1 C00W 1.752(2) . ?
Cl2 C00W 1.756(3) . ?
O004 C00I 1.229(2) . ?
N005 H005 0.8800 . ?
N005 C00A 1.388(2) . ?
N005 C00I 1.376(2) . ?
N006 H006 0.8800 . ?
N006 C00C 1.381(2) . ?
N006 C00I 1.377(2) . ?
N007 C00E 1.353(2) . ?
N007 C00M 1.341(3) . ?
N008 C00D 1.345(2) . ?
N008 C00P 1.340(3) . ?
N009 C00J 1.366(2) . ?
N009 C00S 1.466(3) . ?
N009 C00T 1.467(3) . ?
C00A C00B 1.398(2) . ?
C00A C00C 1.407(3) . ?
C00B C00D 1.479(2) . ?
C00B C00F 1.408(2) . ?
C00C C00G 1.397(2) . ?
C00D C00L 1.382(3) . ?
C00E C00G 1.479(2) . ?
C00E C00K 1.393(2) . ?
C00F H00F 0.9500 . ?
C00F C00H 1.383(3) . ?
C00G C00H 1.408(2) . ?
C00H H00H 0.9500 . ?
C00J C00K 1.412(3) . ?
C00J C00O 1.410(3) . ?
C00K H00K 0.9500 . ?
C00L H00L 0.9500 . ?
C00L C00R 1.414(3) . ?
C00M H00M 0.9500 . ?
C00M C00O 1.377(3) . ?
C00N H00N 0.9500 . ?
C00N C00P 1.376(3) . ?
C00N C00R 1.409(3) . ?
C00O H00O 0.9500 . ?
C00P H00P 0.9500 . ?
N00Q C00R 1.357(3) . ?
N00Q C00U 1.461(3) . ?
N00Q C00Z 1.482(4) . ?
N00Q C1 1.520(9) . ?
C00S H00A 0.9900 . ?
C00S H00B 0.9900 . ?
C00S C00V 1.521(3) . ?
C00T H00C 0.9900 . ?
C00T H00D 0.9900 . ?
C00T C00X 1.524(3) . ?
C00U H00E 0.9900 . ?
C00U H00G 0.9900 . ?
C00U C00Y 1.522(4) . ?
C00V H00I 0.9800 . ?
C00V H00J 0.9800 . ?
C00V H00Q 0.9800 . ?
C00W H00Z 1.0000 . ?
C00X H00R 0.9800 . ?
C00X H00S 0.9800 . ?
C00X H00T 0.9800 . ?
C00Y H00U 0.9800 . ?
C00Y H00V 0.9800 . ?
C00Y H00W 0.9800 . ?
C00Z H00X 0.9900 . ?
C00Z H00Y 0.9900 . ?
C00Z C010 1.511(5) . ?
C010 H01A 0.9800 . ?
C010 H01B 0.9800 . ?
C010 H01C 0.9800 . ?
C0 H0A 0.9800 . ?
C0 H0B 0.9800 . ?
C0 H0C 0.9800 . ?
C0 C1 1.527(14) . ?
C1 H1A 0.9900 . ?
C1 H1B 0.9900 . ?

loop_
_geom_torsion_atom_site_label_1
_geom_torsion_atom_site_label_2
_geom_torsion_atom_site_label_3
_geom_torsion_atom_site_label_4
_geom_torsion
_geom_torsion_site_symmetry_1
_geom_torsion_site_symmetry_2
_geom_torsion_site_symmetry_3
_geom_torsion_site_symmetry_4
_geom_torsion_publ_flag
N005 C00A C00B C00D -4.3(3) . . . . ?
N005 C00A C00B C00F 177.78(18) . . . . ?
N005 C00A C00C N006 1.2(2) . . . . ?
N005 C00A C00C C00G -176.23(17) . . . . ?
N006 C00C C00G C00E -1.9(3) . . . . ?
N006 C00C C00G C00H -179.99(18) . . . . ?
N007 C00E C00G C00C 10.5(3) . . . . ?
N007 C00E C00G C00H -171.54(17) . . . . ?
N007 C00E C00K C00J 0.2(3) . . . . ?
N007 C00M C00O C00J -0.2(3) . . . . ?
N008 C00D C00L C00R -0.6(3) . . . . ?
N009 C00J C00K C00E -179.14(18) . . . . ?
N009 C00J C00O C00M 179.13(19) . . . . ?
C00A N005 C00I O004 179.7(2) . . . . ?
C00A N005 C00I N006 0.1(2) . . . . ?
C00A C00B C00D N008 -20.9(3) . . . . ?
C00A C00B C00D C00L 159.43(19) . . . . ?
C00A C00B C00F C00H -0.4(3) . . . . ?
C00A C00C C00G C00E 174.89(16) . . . . ?
C00A C00C C00G C00H -3.2(3) . . . . ?
C00B C00A C00C N006 179.91(17) . . . . ?
C00B C00A C00C C00G 2.5(3) . . . . ?
C00B C00D C00L C00R 179.01(18) . . . . ?
C00B C00F C00H C00G -0.6(3) . . . . ?
C00C N006 C00I O004 -178.9(2) . . . . ?
C00C N006 C00I N005 0.7(2) . . . . ?
C00C C00A C00B C00D 177.41(16) . . . . ?
C00C C00A C00B C00F -0.5(3) . . . . ?
C00C C00G C00H C00F 2.3(3) . . . . ?
C00D N008 C00P C00N 1.0(3) . . . . ?
C00D C00B C00F C00H -178.30(17) . . . . ?
C00D C00L C00R C00N 0.7(3) . . . . ?
C00D C00L C00R N00Q 179.2(2) . . . . ?
C00E N007 C00M C00O 1.1(3) . . . . ?
C00E C00G C00H C00F -175.79(17) . . . . ?
C00F C00B C00D N008 156.89(18) . . . . ?
C00F C00B C00D C00L -22.8(3) . . . . ?
C00G C00E C00K C00J 177.79(17) . . . . ?
C00I N005 C00A C00B -179.31(19) . . . . ?
C00I N005 C00A C00C -0.8(2) . . . . ?
C00I N006 C00C C00A -1.2(2) . . . . ?
C00I N006 C00C C00G 175.98(19) . . . . ?
C00J N009 C00S C00V 77.8(3) . . . . ?
C00J N009 C00T C00X -78.6(3) . . . . ?
C00K C00E C00G C00C -167.19(18) . . . . ?
C00K C00E C00G C00H 10.7(3) . . . . ?
C00K C00J C00O C00M -0.6(3) . . . . ?
C00M N007 C00E C00G -178.73(17) . . . . ?
C00M N007 C00E C00K -1.0(3) . . . . ?
C00O C00J C00K C00E 0.6(3) . . . . ?
C00P N008 C00D C00B -179.88(18) . . . . ?
C00P N008 C00D C00L -0.2(3) . . . . ?
C00P C00N C00R C00L 0.0(3) . . . . ?
C00P C00N C00R N00Q -178.5(2) . . . . ?
C00R C00N C00P N008 -0.9(4) . . . . ?
C00R N00Q C00U C00Y 83.5(3) . . . . ?
C00R N00Q C00Z C010 90.1(3) . . . . ?
C00R N00Q C1 C0 -96.5(7) . . . . ?
C00S N009 C00J C00K 3.5(3) . . . . ?
C00S N009 C00J C00O -176.28(19) . . . . ?
C00S N009 C00T C00X 94.1(2) . . . . ?
C00T N009 C00J C00K 175.97(19) . . . . ?
C00T N009 C00J C00O -3.8(3) . . . . ?
C00T N009 C00S C00V -94.9(2) . . . . ?
C00U N00Q C00R C00L 178.7(2) . . . . ?
C00U N00Q C00R C00N -2.9(4) . . . . ?
C00U N00Q C00Z C010 -97.4(3) . . . . ?
C00U N00Q C1 C0 109.7(6) . . . . ?
C00Z N00Q C00R C00L -9.1(4) . . . . ?
C00Z N00Q C00R C00N 169.3(3) . . . . ?
C00Z N00Q C00U C00Y -89.0(3) . . . . ?
C1 N00Q C00R C00L 26.3(6) . . . . ?
C1 N00Q C00R C00N -155.3(6) . . . . ?
C1 N00Q C00U C00Y -123.7(6) . . . . ?

loop_
_exptl_oxdiff_crystal_face_indexfrac_h
_exptl_oxdiff_crystal_face_indexfrac_k
_exptl_oxdiff_crystal_face_indexfrac_l
_exptl_oxdiff_crystal_face_x
_exptl_oxdiff_crystal_face_y
_exptl_oxdiff_crystal_face_z
-0.9982 -7.0155 -1.9942 0.2553 0.1441 0.9114
-2.0084 5.0085 -7.9994 -0.3269 0.7878 -0.5269
-0.9997 -7.0163 -4.9929 0.1316 0.3484 0.9651
-0.0004 -6.0148 -6.9930 -0.0762 0.4049 0.8898
6.0071 2.0057 5.9945 -0.3633 -0.9346 -0.2638
0.9942 6.0108 -7.0014 -0.5910 0.4567 -0.6231
0.9937 6.0105 -8.0010 -0.6323 0.5248 -0.6052
-0.9937 -6.0105 8.0010 0.6323 -0.5248 0.6052
3.9977 6.0112 -5.0031 -0.7786 0.0455 -0.6097
-8.0037 0.0020 5.9997 0.9673 0.3248 -0.2383
5.0012 -3.0092 -8.9956 -0.7149 0.1186 0.6251
5.9995 2.0015 -8.9992 -0.9819 0.0867 0.0043
-6.0005 1.0052 9.9968 0.9169 -0.1189 -0.4045
-0.9967 -8.0170 0.0057 0.3732 -0.0040 1.0031
2.0038 -7.0159 -2.9946 -0.0559 -0.0628 0.9785
-6.0072 5.0112 0.9979 0.4042 0.5417 -0.7534
6.0050 3.0070 2.9950 -0.5224 -0.7184 -0.3376
7.0069 0.0003 1.9972 -0.5475 -0.7779 0.0789
-7.0039 2.0063 5.9981 0.8065 0.2571 -0.4768
-5.9989 -3.0036 8.9999 1.0173 -0.0987 0.1231
-7.0069 -0.0003 -1.9972 0.5475 0.7779 -0.0789
3.0076 0.0027 9.9950 0.1424 -0.9559 -0.1296
4.0090 -4.0067 6.9986 0.0703 -0.8911 0.4501
-4.0090 3.0043 -7.9975 -0.0761 0.9473 -0.3048
-0.0026 7.0155 1.9944 -0.1653 -0.0525 -0.9278
1.0045 -7.0150 0.0044 0.1578 -0.1754 0.9084
-8.0048 0.0015 4.0005 0.8849 0.4610 -0.2026
1.9997 -5.0133 -8.9934 -0.3741 0.3697 0.8309
2.0079 -6.0112 6.0010 0.2798 -0.6636 0.6901
-2.0074 6.0115 -5.0014 -0.2386 0.5955 -0.7080
8.0048 -0.0015 -4.0005 -0.8849 -0.4610 0.2026
-6.0076 -0.0011 -4.9962 0.3338 0.8904 -0.0089
7.0085 0.0011 4.9959 -0.4238 -0.9821 0.0253
